data_2021002
loop_
_publ_author_name
'Klongdee, Fatima'
'Boonmak, Jaursup'
'Youngme, Sujittra'

_publ_section_title
;
 Effect of pH on the charge-assisted hydrogen-bonded assembly of the
 anionic [Cu(oxalate)~2~]^2{-^} building unit and
 <i>N</i>,<i>N</i>'-ditopic cations
;
_journal_coeditor_code KU3215
_journal_issue 3
_journal_name_full 'Acta Crystallographica Section C'
_journal_page_first
;
;
_journal_paper_doi 10.1107/S2053229618002024
_journal_volume 74
_journal_year 2018
_chemical_formula_iupac '(C9 H15 N3) [Cu (C2 O4)2]'
_chemical_formula_moiety 'C9 H15 N3 +, C4 Cu O8 -'
_chemical_formula_sum 'C13 H15 Cu N3 O8'
_chemical_formula_weight 404.82
_chemical_name_common
;<i>catena</i>-Poly[4-(pyridin-1-ium-4-yl)piperazin-1-ium
[[(oxalato-\k^2^<i>O</i>^1^,<i>O</i>^2^)copper(II)]-\m-oxalato-\k^3^<i>O</i>^1^,<i>O</i>^2^:<i>O</i>^1'^]]
;
_space_group_crystal_system monoclinic
_space_group_IT_number 14
_space_group_name_Hall '-P 2ybc'
_space_group_name_H-M_alt 'P 1 21/c 1'
_symmetry_space_group_name_Hall '-P 2ybc'
_symmetry_space_group_name_H-M 'P 1 21/c 1'
_atom_sites_solution_hydrogens geom
_audit_creation_method SHELXL-2014/7
_cell_angle_alpha 90
_cell_angle_beta 109.543(2)
_cell_angle_gamma 90
_cell_formula_units_Z 4
_cell_length_a 10.8492(7)
_cell_length_b 14.2931(7)
_cell_length_c 9.8604(5)
_cell_measurement_reflns_used 3578
_cell_measurement_temperature 298(2)
_cell_measurement_theta_max 26.141
_cell_measurement_theta_min 2.808
_cell_volume 1440.95(14)
_computing_cell_refinement
;
SAINT (Bruker, 2013)
;
_computing_data_collection
;
APEX2 (Bruker, 2013)
;
_computing_data_reduction
;
SAINT (Bruker, 2013)
;
_computing_molecular_graphics
;
SHELXL (Sheldrick, 2008)
;
_computing_publication_material
;
SHELXL (Sheldrick, 2008)
;
_computing_structure_refinement
;
SHELXL2014 (Sheldrick, 2015)
;
_computing_structure_solution
;
SHELXS97 (Sheldrick, 2008)
;
_diffrn_ambient_temperature 298(2)
_diffrn_measured_fraction_theta_full 0.998
_diffrn_measured_fraction_theta_max 0.997
_diffrn_measurement_device_type
;
Bruker D8 QUEST PHOTON 100
;
_diffrn_measurement_method '\f and \w scans'
_diffrn_radiation_type MoK\a
_diffrn_radiation_wavelength 0.71073
_diffrn_reflns_av_R_equivalents 0.0751
_diffrn_reflns_limit_h_max 13
_diffrn_reflns_limit_h_min -13
_diffrn_reflns_limit_k_max 17
_diffrn_reflns_limit_k_min -17
_diffrn_reflns_limit_l_max 12
_diffrn_reflns_limit_l_min -11
_diffrn_reflns_number 16649
_diffrn_reflns_theta_full 25.242
_diffrn_reflns_theta_max 26.374
_diffrn_reflns_theta_min 2.808
_diffrn_standards_decay_% 0
_diffrn_standards_interval_count 0
_diffrn_standards_number 0
_exptl_absorpt_coefficient_mu 1.571
_exptl_absorpt_correction_T_max 0.7454
_exptl_absorpt_correction_T_min 0.6981
_exptl_absorpt_correction_type multi-scan
_exptl_absorpt_process_details
;
(SADABS; Bruker, 2015)
;
_exptl_crystal_colour blue
_exptl_crystal_density_diffrn 1.866
_exptl_crystal_description block
_exptl_crystal_F_000 828
_exptl_crystal_size_max 0.090
_exptl_crystal_size_mid 0.040
_exptl_crystal_size_min 0.030
_refine_diff_density_max 0.376
_refine_diff_density_min -0.535
_refine_ls_extinction_method none
_refine_ls_goodness_of_fit_ref 1.018
_refine_ls_hydrogen_treatment constr
_refine_ls_matrix_type full
_refine_ls_number_parameters 226
_refine_ls_number_reflns 2940
_refine_ls_number_restraints 0
_refine_ls_restrained_S_all 1.018
_refine_ls_R_factor_all 0.0908
_refine_ls_R_factor_gt 0.0437
_refine_ls_shift/su_max 0.000
_refine_ls_shift/su_mean 0.000
_refine_ls_structure_factor_coef Fsqd
_refine_ls_weighting_details 'w=1/[\s^2^(Fo^2^)+(0.0437P)^2^+0.8867P] where P=(Fo^2^+2Fc^2^)/3'
_refine_ls_weighting_scheme calc
_refine_ls_wR_factor_gt 0.0863
_refine_ls_wR_factor_ref 0.0993
_reflns_number_gt 1975
_reflns_number_total 2940
_reflns_threshold_expression 'I > 2\s(I)'
_cod_data_source_file ku3215sup1.cif
_cod_data_source_block compoundI
_cod_database_code 2021002
_shelx_space_group_comment
;
The symmetry employed for this shelxl refinement is uniquely defined
by the following loop, which should always be used as a source of
symmetry information in preference to the above space-group names.
They are only intended as comments.
;
_shelx_estimated_absorpt_t_min 0.872
_shelx_estimated_absorpt_t_max 0.954

loop_
_space_group_symop_operation_xyz
'x, y, z'
'-x, y+1/2, -z+1/2'
'-x, -y, -z'
'x, -y-1/2, z-1/2'

loop_
_atom_site_type_symbol
_atom_site_label
_atom_site_fract_x
_atom_site_fract_y
_atom_site_fract_z
_atom_site_U_iso_or_equiv
_atom_site_adp_type
_atom_site_calc_flag
_atom_site_occupancy
Cu Cu1 0.09599(4) 0.33925(3) 0.09871(4) 0.02876(16) Uani d 1
O O1 0.2621(2) 0.38727(18) 0.2210(2) 0.0341(6) Uani d 1
O O2 0.0825(2) 0.28723(18) 0.2768(2) 0.0323(6) Uani d 1
O O3 0.1877(2) 0.2978(2) 0.5141(2) 0.0401(7) Uani d 1
O O4 0.3686(2) 0.41202(18) 0.4525(2) 0.0388(7) Uani d 1
O O5 0.0981(2) 0.41985(19) -0.0589(2) 0.0403(7) Uani d 1
O O6 -0.0328(3) 0.4559(2) -0.2808(3) 0.0556(9) Uani d 1
O O7 -0.2078(2) 0.32768(18) -0.2495(2) 0.0336(6) Uani d 1
O O8 -0.0797(2) 0.30645(17) -0.0221(2) 0.0279(6) Uani d 1
N N1 0.7960(3) 0.3676(2) 0.4723(3) 0.0253(7) Uani d 1
H H1A 0.8251 0.3102 0.4654 0.030 Uiso calc 1
H H1B 0.8299 0.3859 0.5635 0.030 Uiso calc 1
N N2 0.6386(3) 0.39167(19) 0.1755(3) 0.0212(6) Uani d 1
N N3 0.4296(3) 0.3887(2) -0.2589(3) 0.0300(7) Uani d 1
H H3 0.3875 0.3860 -0.3498 0.036 Uiso calc 1
C C1 0.2777(3) 0.3786(3) 0.3551(3) 0.0247(8) Uani d 1
C C2 0.1728(3) 0.3167(2) 0.3880(4) 0.0268(8) Uani d 1
C C3 -0.0075(4) 0.4131(3) -0.1673(4) 0.0318(9) Uani d 1
C C4 -0.1085(3) 0.3434(2) -0.1486(4) 0.0248(8) Uani d 1
C C5 0.8386(3) 0.4323(3) 0.3789(3) 0.0285(8) Uani d 1
H H5A 0.9333 0.4316 0.4075 0.034 Uiso calc 1
H H5B 0.8114 0.4955 0.3909 0.034 Uiso calc 1
C C6 0.7807(3) 0.4041(3) 0.2228(3) 0.0276(8) Uani d 1
H H6A 0.8015 0.4517 0.1637 0.033 Uiso calc 1
H H6B 0.8208 0.3460 0.2082 0.033 Uiso calc 1
C C7 0.5903(3) 0.3366(2) 0.2739(3) 0.0253(8) Uani d 1
H H7A 0.6090 0.2710 0.2652 0.030 Uiso calc 1
H H7B 0.4961 0.3437 0.2456 0.030 Uiso calc 1
C C8 0.6517(3) 0.3663(3) 0.4290(3) 0.0263(8) Uani d 1
H H8A 0.6206 0.4283 0.4416 0.032 Uiso calc 1
H H8B 0.6253 0.3234 0.4904 0.032 Uiso calc 1
C C9 0.5496(4) 0.4250(2) -0.2129(4) 0.0294(9) Uani d 1
H H9 0.5849 0.4495 -0.2792 0.035 Uiso calc 1
C C10 0.6212(3) 0.4269(2) -0.0704(3) 0.0257(8) Uani d 1
H H10 0.7051 0.4520 -0.0403 0.031 Uiso calc 1
C C11 0.5688(3) 0.3909(2) 0.0324(3) 0.0213(8) Uani d 1
C C12 0.4395(3) 0.3562(2) -0.0223(4) 0.0302(9) Uani d 1
H H12 0.3992 0.3333 0.0406 0.036 Uiso calc 1
C C13 0.3735(4) 0.3562(2) -0.1666(4) 0.0328(9) Uani d 1
H H13 0.2884 0.3334 -0.2013 0.039 Uiso calc 1

loop_
_atom_site_aniso_label
_atom_site_aniso_U_11
_atom_site_aniso_U_22
_atom_site_aniso_U_33
_atom_site_aniso_U_12
_atom_site_aniso_U_13
_atom_site_aniso_U_23
Cu1 0.0222(3) 0.0441(3) 0.0159(2) -0.0088(2) 0.00100(17) 0.0042(2)
O1 0.0259(14) 0.0556(17) 0.0180(13) -0.0145(12) 0.0034(11) 0.0018(12)
O2 0.0238(14) 0.0509(17) 0.0184(12) -0.0092(12) 0.0021(11) 0.0042(12)
O3 0.0388(16) 0.0619(19) 0.0184(13) -0.0122(14) 0.0079(12) 0.0008(12)
O4 0.0367(16) 0.0547(17) 0.0182(13) -0.0153(13) 0.0003(12) -0.0034(12)
O5 0.0340(16) 0.0581(18) 0.0212(13) -0.0214(13) -0.0010(12) 0.0062(12)
O6 0.057(2) 0.071(2) 0.0251(15) -0.0309(16) -0.0048(13) 0.0184(15)
O7 0.0211(14) 0.0534(17) 0.0211(13) -0.0067(12) 0.0002(11) 0.0041(12)
O8 0.0235(13) 0.0408(14) 0.0166(12) -0.0089(11) 0.0033(10) 0.0059(11)
N1 0.0273(17) 0.0320(17) 0.0151(14) 0.0023(13) 0.0053(12) 0.0018(12)
N2 0.0173(15) 0.0288(16) 0.0164(14) -0.0041(12) 0.0042(12) -0.0007(12)
N3 0.036(2) 0.0321(18) 0.0144(15) 0.0054(15) -0.0015(13) -0.0006(13)
C1 0.0170(19) 0.036(2) 0.0191(18) 0.0019(15) 0.0030(15) -0.0011(16)
C2 0.027(2) 0.033(2) 0.0186(18) 0.0064(16) 0.0056(15) 0.0013(16)
C3 0.033(2) 0.039(2) 0.0216(19) -0.0078(17) 0.0070(17) 0.0032(17)
C4 0.0190(19) 0.034(2) 0.0215(17) 0.0018(16) 0.0077(15) -0.0014(16)
C5 0.023(2) 0.035(2) 0.0215(18) -0.0069(16) -0.0007(15) 0.0022(16)
C6 0.022(2) 0.038(2) 0.0218(18) -0.0069(16) 0.0063(15) 0.0023(16)
C7 0.0217(19) 0.033(2) 0.0195(17) -0.0055(16) 0.0051(14) 0.0009(16)
C8 0.026(2) 0.034(2) 0.0198(18) 0.0022(16) 0.0095(15) 0.0049(15)
C9 0.034(2) 0.034(2) 0.0217(18) 0.0071(17) 0.0122(17) 0.0036(16)
C10 0.024(2) 0.033(2) 0.0180(18) 0.0038(16) 0.0046(15) 0.0007(15)
C11 0.027(2) 0.0179(18) 0.0175(17) 0.0023(15) 0.0056(14) -0.0010(14)
C12 0.029(2) 0.036(2) 0.0210(19) -0.0055(17) 0.0011(16) 0.0023(16)
C13 0.031(2) 0.029(2) 0.030(2) -0.0055(17) -0.0007(17) -0.0008(17)

loop_
_atom_type_symbol
_atom_type_description
_atom_type_scat_dispersion_real
_atom_type_scat_dispersion_imag
_atom_type_scat_source
C C 0.0033 0.0016 'International Tables Vol C Tables 4.2.6.8 and 6.1.1.4'
H H 0.0000 0.0000 'International Tables Vol C Tables 4.2.6.8 and 6.1.1.4'
N N 0.0061 0.0033 'International Tables Vol C Tables 4.2.6.8 and 6.1.1.4'
O O 0.0106 0.0060 'International Tables Vol C Tables 4.2.6.8 and 6.1.1.4'
Cu Cu 0.3201 1.2651 'International Tables Vol C Tables 4.2.6.8 and 6.1.1.4'

loop_
_geom_angle_atom_site_label_1
_geom_angle_atom_site_label_2
_geom_angle_atom_site_label_3
_geom_angle_site_symmetry_1
_geom_angle_site_symmetry_3
_geom_angle
_geom_angle_publ_flag
O1 Cu1 O8 1_555 1_555 172.78(11) yes
O1 Cu1 O5 1_555 1_555 91.74(10) yes
O8 Cu1 O5 1_555 1_555 85.64(9) yes
O1 Cu1 O2 1_555 1_555 84.78(9) yes
O8 Cu1 O2 1_555 1_555 96.11(9) yes
O5 Cu1 O2 1_555 1_555 165.58(11) yes
O3 Cu1 O1 4_565 1_555 95.50(9) yes
O3 Cu1 O2 4_565 1_555 99.30(9) yes
O3 Cu1 O5 4_565 1_555 94.96(9) yes
O3 Cu1 O8 4_565 1_555 91.44(9) yes
C1 O1 Cu1 . . 112.6(2) no
C2 O2 Cu1 . . 112.3(2) no
C3 O5 Cu1 . . 112.1(2) no
C4 O8 Cu1 . . 111.4(2) no
C8 N1 C5 . . 110.4(3) no
C8 N1 H1A . . 109.6 no
C5 N1 H1A . . 109.6 no
C8 N1 H1B . . 109.6 no
C5 N1 H1B . . 109.6 no
H1A N1 H1B . . 108.1 no
C11 N2 C6 . . 119.5(3) no
C11 N2 C7 . . 118.8(3) no
C6 N2 C7 . . 115.0(2) no
C9 N3 C13 . . 121.3(3) no
C9 N3 H3 . . 119.4 no
C13 N3 H3 . . 119.4 no
O4 C1 O1 . . 124.6(3) no
O4 C1 C2 . . 120.8(3) no
O1 C1 C2 . . 114.5(3) no
O3 C2 O2 . . 127.0(3) no
O3 C2 C1 . . 118.5(3) no
O2 C2 C1 . . 114.5(3) no
O6 C3 O5 . . 126.1(3) no
O6 C3 C4 . . 118.9(3) no
O5 C3 C4 . . 115.0(3) no
O7 C4 O8 . . 125.1(3) no
O7 C4 C3 . . 119.5(3) no
O8 C4 C3 . . 115.4(3) no
N1 C5 C6 . . 110.9(3) no
N1 C5 H5A . . 109.5 no
C6 C5 H5A . . 109.5 no
N1 C5 H5B . . 109.5 no
C6 C5 H5B . . 109.5 no
H5A C5 H5B . . 108.0 no
N2 C6 C5 . . 113.1(3) no
N2 C6 H6A . . 109.0 no
C5 C6 H6A . . 109.0 no
N2 C6 H6B . . 109.0 no
C5 C6 H6B . . 109.0 no
H6A C6 H6B . . 107.8 no
N2 C7 C8 . . 112.5(3) no
N2 C7 H7A . . 109.1 no
C8 C7 H7A . . 109.1 no
N2 C7 H7B . . 109.1 no
C8 C7 H7B . . 109.1 no
H7A C7 H7B . . 107.8 no
N1 C8 C7 . . 111.2(3) no
N1 C8 H8A . . 109.4 no
C7 C8 H8A . . 109.4 no
N1 C8 H8B . . 109.4 no
C7 C8 H8B . . 109.4 no
H8A C8 H8B . . 108.0 no
N3 C9 C10 . . 121.0(3) no
N3 C9 H9 . . 119.5 no
C10 C9 H9 . . 119.5 no
C9 C10 C11 . . 120.4(3) no
C9 C10 H10 . . 119.8 no
C11 C10 H10 . . 119.8 no
N2 C11 C12 . . 122.4(3) no
N2 C11 C10 . . 121.5(3) no
C12 C11 C10 . . 116.1(3) no
C13 C12 C11 . . 120.4(3) no
C13 C12 H12 . . 119.8 no
C11 C12 H12 . . 119.8 no
N3 C13 C12 . . 120.8(4) no
N3 C13 H13 . . 119.6 no
C12 C13 H13 . . 119.6 no

loop_
_geom_bond_atom_site_label_1
_geom_bond_atom_site_label_2
_geom_bond_site_symmetry_2
_geom_bond_distance
_geom_bond_publ_flag
Cu1 O1 . 1.928(2) yes
Cu1 O8 . 1.938(2) yes
Cu1 O5 . 1.941(2) yes
Cu1 O2 . 1.957(2) yes
Cu1 O3 4_565 2.466(3) yes
O1 C1 . 1.282(4) no
O2 C2 . 1.273(4) no
O3 C2 . 1.229(4) no
O4 C1 . 1.220(4) no
O5 C3 . 1.283(4) no
O6 C3 . 1.223(4) no
O7 C4 . 1.218(4) no
O8 C4 . 1.293(4) no
N1 C8 . 1.479(4) no
N1 C5 . 1.484(4) no
N1 H1A . 0.8900 no
N1 H1B . 0.8900 no
N2 C11 . 1.360(4) no
N2 C6 . 1.465(4) no
N2 C7 . 1.475(4) no
N3 C9 . 1.332(5) no
N3 C13 . 1.336(5) no
N3 H3 . 0.8600 no
C1 C2 . 1.559(5) no
C3 C4 . 1.537(5) no
C5 C6 . 1.509(4) no
C5 H5A . 0.9700 no
C5 H5B . 0.9700 no
C6 H6A . 0.9700 no
C6 H6B . 0.9700 no
C7 C8 . 1.510(4) no
C7 H7A . 0.9700 no
C7 H7B . 0.9700 no
C8 H8A . 0.9700 no
C8 H8B . 0.9700 no
C9 C10 . 1.360(5) no
C9 H9 . 0.9300 no
C10 C11 . 1.414(5) no
C10 H10 . 0.9300 no
C11 C12 . 1.414(5) no
C12 C13 . 1.362(5) no
C12 H12 . 0.9300 no
C13 H13 . 0.9300 no

loop_
_geom_hbond_atom_site_label_D
_geom_hbond_atom_site_label_H
_geom_hbond_atom_site_label_A
_geom_hbond_site_symmetry_A
_geom_hbond_distance_DH
_geom_hbond_distance_HA
_geom_hbond_distance_DA
_geom_hbond_angle_DHA
_geom_hbond_publ_flag
N1 H1B O6 1_656 0.89 2.01 2.819(4) 150 yes
N1 H1B O7 1_656 0.89 2.18 2.816(3) 128 yes
N3 H3 O3 1_554 0.86 2.48 3.107(4) 131 yes
N3 H3 O4 1_554 0.86 1.93 2.718(3) 152 yes
C5 H5A O6 3_665 0.97 2.49 3.048(5) 116 yes
C6 H6A O5 3_665 0.97 2.53 3.478(5) 167 yes
C6 H6B O7 4_666 0.97 2.55 3.323(5) 136 yes
C7 H7A O7 4_666 0.97 2.48 3.272(4) 139 yes
C7 H7B O1 . 0.97 2.55 3.498(4) 167 yes
C8 H8A O4 3_666 0.97 2.50 3.410(5) 157 yes
C8 H8B O7 1_656 0.97 2.60 3.073(3) 110 yes

_cod_database_fobs_code 2021002
